data_2017892
loop_
_publ_author_name
'Smith, Graham'
'Wermuth, Urs D.'

_publ_section_title
;
 Three-dimensional hydrogen-bonded structures in the guanidinium salts
 of the monocyclic dicarboxylic acids
 <i>rac</i>-<i>trans</i>-cyclohexane-1,2-dicarboxylic acid (2:1,
 anhydrous), isophthalic acid (1:1, monohydrate) and terephthalic acid
 (2:1, trihydrate)
;
_journal_coeditor_code GD3361
_journal_issue 12
_journal_name_full 'Acta Crystallographica Section C'
_journal_page_first o575
_journal_page_last o580
_journal_paper_doi 10.1107/S0108270110042356
_journal_volume 66
_journal_year 2010
_chemical_formula_iupac '2C H6 N3 + , C8 H4 O4 2- , 3H2 O'
_chemical_formula_moiety '2(C H6 N3 +), C8 H4 O4 2-, 3(H2 O)'
_chemical_formula_sum 'C10 H22 N6 O7'
_chemical_formula_weight 338.34
_chemical_melting_point 505
_chemical_name_common 'bis(guanidinium) terephthalate trihydrate'
_chemical_name_systematic
;
bis(guanidinium) benzene-1,4-dicarboxylate trihydrate
;
_space_group_IT_number 15
_symmetry_cell_setting monoclinic
_symmetry_space_group_name_Hall '-C 2yc'
_symmetry_space_group_name_H-M 'C 1 2/c 1'
_atom_sites_solution_hydrogens geom
_atom_sites_solution_primary direct
_atom_sites_solution_secondary difmap
_audit_creation_method SHELXL97
_cell_angle_alpha 90.00
_cell_angle_beta 110.297(4)
_cell_angle_gamma 90.00
_cell_formula_units_Z 4
_cell_length_a 18.0402(7)
_cell_length_b 5.1420(2)
_cell_length_c 18.1496(7)
_cell_measurement_reflns_used 1952
_cell_measurement_temperature 297(2)
_cell_measurement_theta_max 28.62
_cell_measurement_theta_min 3.02
_cell_volume 1579.07(11)
_computing_cell_refinement 'CrysAlis RED (Oxford Diffraction, 2008)'
_computing_data_collection 'CrysAlis CCD (Oxford Diffraction, 2008)'
_computing_data_reduction 'CrysAlis RED (Oxford Diffraction, 2008)'
_computing_molecular_graphics 'PLATON (Spek, 2009)'
_computing_publication_material 'PLATON (Spek, 2009)'
_computing_structure_refinement
;
SHELXL97 (Sheldrick, 2008) within WinGX (Farrugia, 1999)
;
_computing_structure_solution 'SIR92 (Altomare <i>et al.</i>, 1994)'
_diffrn_ambient_temperature 297(2)
_diffrn_detector_area_resol_mean 16.0774
_diffrn_measured_fraction_theta_full 0.986
_diffrn_measured_fraction_theta_max 0.986
_diffrn_measurement_device_type 'Oxford Gemini-S Ultra CCD area-detector'
_diffrn_measurement_method \w
_diffrn_radiation_monochromator graphite
_diffrn_radiation_source 'Enhance (Mo) X-ray source'
_diffrn_radiation_type MoK\a
_diffrn_radiation_wavelength 0.71073
_diffrn_reflns_av_R_equivalents 0.0204
_diffrn_reflns_av_sigmaI/netI 0.0289
_diffrn_reflns_limit_h_max 22
_diffrn_reflns_limit_h_min -21
_diffrn_reflns_limit_k_max 6
_diffrn_reflns_limit_k_min -6
_diffrn_reflns_limit_l_max 11
_diffrn_reflns_limit_l_min -22
_diffrn_reflns_number 3988
_diffrn_reflns_theta_full 25.98
_diffrn_reflns_theta_max 25.98
_diffrn_reflns_theta_min 3.94
_diffrn_standards_number 0
_exptl_absorpt_coefficient_mu 0.120
_exptl_absorpt_correction_T_max 0.99
_exptl_absorpt_correction_T_min 0.98
_exptl_absorpt_correction_type multi-scan
_exptl_absorpt_process_details '(CrysAlis RED; Oxford Diffraction, 2008)'
_exptl_crystal_colour colourless
_exptl_crystal_density_diffrn 1.423
_exptl_crystal_density_method 'not measured'
_exptl_crystal_description block
_exptl_crystal_F_000 720
_exptl_crystal_size_max 0.25
_exptl_crystal_size_mid 0.25
_exptl_crystal_size_min 0.25
_refine_diff_density_max 0.228
_refine_diff_density_min -0.477
_refine_ls_extinction_coef 0.014(2)
_refine_ls_extinction_expression Fc^*^=kFc[1+0.001xFc^2^\l^3^/sin(2\q)]^-1/4^
_refine_ls_extinction_method 'SHELXL97 (Sheldrick, 2008)'
_refine_ls_goodness_of_fit_ref 1.041
_refine_ls_hydrogen_treatment mixed
_refine_ls_matrix_type full
_refine_ls_number_parameters 130
_refine_ls_number_reflns 1546
_refine_ls_number_restraints 0
_refine_ls_restrained_S_all 1.041
_refine_ls_R_factor_all 0.0541
_refine_ls_R_factor_gt 0.0393
_refine_ls_shift/su_max 0.001
_refine_ls_shift/su_mean 0.000
_refine_ls_structure_factor_coef Fsqd
_refine_ls_weighting_details 'calc w = 1/[\s^2^(Fo^2^)+(0.0724P)^2^] where P=(Fo^2^+2Fc^2^)/3'
_refine_ls_weighting_scheme calc
_refine_ls_wR_factor_gt 0.1089
_refine_ls_wR_factor_ref 0.1138
_reflns_number_gt 1177
_reflns_number_total 1546
_reflns_threshold_expression I>2\s(I)
_cod_data_source_file gd3361.cif
_cod_data_source_block III
_cod_original_sg_symbol_H-M 'C 2/c'
_cod_database_code 2017892
_cod_database_fobs_code 2017892

loop_
_symmetry_equiv_pos_site_id
_symmetry_equiv_pos_as_xyz
1 x,y,z
2 -x,y,1/2-z
3 -x,-y,-z
4 x,-y,1/2+z
5 1/2+x,1/2+y,z
6 1/2-x,1/2+y,1/2-z
7 1/2-x,1/2-y,-z
8 1/2+x,1/2-y,1/2+z

loop_
_atom_site_aniso_label
_atom_site_aniso_U_11
_atom_site_aniso_U_22
_atom_site_aniso_U_33
_atom_site_aniso_U_12
_atom_site_aniso_U_13
_atom_site_aniso_U_23
O11 0.0248(6) 0.0458(7) 0.0392(7) -0.0037(5) 0.0125(5) -0.0077(6)
O12 0.0333(7) 0.0453(8) 0.0389(7) -0.0039(5) 0.0175(5) -0.0146(6)
C1 0.0264(8) 0.0295(9) 0.0256(7) -0.0003(6) 0.0109(6) 0.0018(6)
C2 0.0218(7) 0.0377(9) 0.0362(9) 0.0024(7) 0.0098(7) -0.0016(8)
C6 0.0282(8) 0.0326(9) 0.0356(9) 0.0042(7) 0.0124(7) -0.0053(7)
C11 0.0269(8) 0.0311(9) 0.0259(8) 0.0023(7) 0.0092(6) 0.0029(7)
N1A 0.0352(9) 0.0433(10) 0.0500(10) 0.0094(7) 0.0202(7) 0.0155(8)
N2A 0.0350(8) 0.0476(10) 0.0560(10) 0.0109(8) 0.0217(7) 0.0100(9)
N3A 0.0391(9) 0.0392(9) 0.0457(9) 0.0046(8) 0.0157(8) 0.0105(8)
C1A 0.0300(9) 0.0305(9) 0.0304(8) 0.0007(7) 0.0104(7) -0.0010(7)
O1W 0.0388(10) 0.0383(10) 0.0396(10) 0.0000 0.0041(8) 0.0000
O2W 0.0493(8) 0.0595(10) 0.0532(8) 0.0110(7) 0.0282(7) 0.0136(7)

loop_
_atom_site_type_symbol
_atom_site_label
_atom_site_fract_x
_atom_site_fract_y
_atom_site_fract_z
_atom_site_U_iso_or_equiv
_atom_site_thermal_displace_type
_atom_site_calc_flag
_atom_site_refinement_flags
_atom_site_occupancy
O O11 0.91167(6) 0.6439(2) 0.62864(7) 0.0362(4) Uani . . 1.000
O O12 0.80638(7) 0.7267(2) 0.66117(7) 0.0379(4) Uani . . 1.000
C C1 0.79313(9) 0.4245(3) 0.55846(9) 0.0267(5) Uani . . 1.000
C C2 0.83110(10) 0.2372(3) 0.52989(10) 0.0320(5) Uani . . 1.000
C C6 0.71103(9) 0.4345(3) 0.52779(10) 0.0318(5) Uani . . 1.000
C C11 0.84013(9) 0.6122(3) 0.62100(9) 0.0280(5) Uani . . 1.000
N N1A 0.67652(9) 0.6121(3) 0.71264(10) 0.0414(6) Uani . . 1.000
N N2A 0.55815(9) 0.8196(4) 0.68312(11) 0.0446(5) Uani . . 1.000
N N3A 0.65240(11) 0.9751(3) 0.63647(10) 0.0411(5) Uani . . 1.000
C C1A 0.62841(9) 0.8024(3) 0.67693(9) 0.0303(5) Uani . . 1.000
O O1W 0.50000 0.4250(3) 0.75000 0.0414(6) Uani . . 1.000
O O2W 1.00186(8) 0.7514(3) 0.53680(9) 0.0513(5) Uani . . 1.000
H H2 0.88600 0.22690 0.54990 0.0380 Uiso calc R 1.000
H H6 0.68430 0.55830 0.54640 0.0380 Uiso calc R 1.000
H H11A 0.7265(13) 0.600(4) 0.7065(13) 0.051(6) Uiso . . 1.000
H H12A 0.6644(12) 0.506(5) 0.7446(14) 0.052(6) Uiso . . 1.000
H H21A 0.5402(13) 0.686(5) 0.7100(15) 0.064(7) Uiso . . 1.000
H H22A 0.5261(14) 0.955(5) 0.6619(15) 0.075(8) Uiso . . 1.000
H H31A 0.6211(15) 1.082(4) 0.6093(15) 0.058(7) Uiso . . 1.000
H H32A 0.7004(12) 0.959(4) 0.6331(12) 0.042(5) Uiso . . 1.000
H H11W 0.46660 0.32690 0.70930 0.0500 Uiso . R 1.000
H H21W 0.96610 0.73390 0.55720 0.0620 Uiso . R 1.000
H H22W 0.97120 0.81500 0.48360 0.0620 Uiso . R 1.000

loop_
_atom_type_symbol
_atom_type_description
_atom_type_scat_dispersion_real
_atom_type_scat_dispersion_imag
_atom_type_scat_source
C C 0.0033 0.0016 'International Tables Vol C Tables 4.2.6.8 and 6.1.1.4'
H H 0.0000 0.0000 'International Tables Vol C Tables 4.2.6.8 and 6.1.1.4'
N N 0.0061 0.0033 'International Tables Vol C Tables 4.2.6.8 and 6.1.1.4'
O O 0.0106 0.0060 'International Tables Vol C Tables 4.2.6.8 and 6.1.1.4'

loop_
_geom_angle_atom_site_label_1
_geom_angle_atom_site_label_2
_geom_angle_atom_site_label_3
_geom_angle_site_symmetry_1
_geom_angle_site_symmetry_2
_geom_angle_site_symmetry_3
_geom_angle
_geom_angle_publ_flag
H11W O1W H11W . . 2_656 114.00 no
H21W O2W H22W . . . 102.00 no
C1A N1A H12A . . . 120.9(16) no
C1A N1A H11A . . . 118.8(13) no
H11A N1A H12A . . . 120(2) no
C1A N2A H22A . . . 120.7(17) no
H21A N2A H22A . . . 119(2) no
C1A N2A H21A . . . 120.0(15) no
H31A N3A H32A . . . 120(2) no
C1A N3A H31A . . . 120(2) no
C1A N3A H32A . . . 119.3(13) no
C6 C1 C11 . . . 121.37(14) no
C2 C1 C6 . . . 118.23(15) no
C2 C1 C11 . . . 120.40(15) no
C1 C2 C6 . . 7_656 121.09(17) no
C1 C6 C2 . . 7_656 120.68(16) no
O11 C11 O12 . . . 124.30(15) no
O11 C11 C1 . . . 116.94(14) no
O12 C11 C1 . . . 118.76(15) no
C6 C2 H2 7_656 . . 119.00 no
C1 C2 H2 . . . 119.00 no
C2 C6 H6 7_656 . . 120.00 no
C1 C6 H6 . . . 120.00 no
N1A C1A N3A . . . 119.11(17) no
N2A C1A N3A . . . 121.03(17) no
N1A C1A N2A . . . 119.85(17) no

loop_
_geom_bond_atom_site_label_1
_geom_bond_atom_site_label_2
_geom_bond_site_symmetry_1
_geom_bond_site_symmetry_2
_geom_bond_distance
_geom_bond_publ_flag
O11 C11 . . 1.260(2) no
O12 C11 . . 1.248(2) no
O1W H11W . . 0.9200 no
O1W H11W . 2_656 0.9200 no
O2W H21W . . 0.8500 no
O2W H22W . . 0.9900 no
N1A C1A . . 1.319(2) no
N2A C1A . . 1.314(2) no
N3A C1A . . 1.317(2) no
N1A H12A . . 0.88(2) no
N1A H11A . . 0.95(2) no
N2A H22A . . 0.90(3) no
N2A H21A . . 0.96(3) no
N3A H32A . . 0.89(2) no
N3A H31A . . 0.82(2) no
C1 C2 . . 1.383(2) no
C1 C11 . . 1.507(2) no
C1 C6 . . 1.391(2) no
C2 C6 . 7_656 1.379(2) no
C2 H2 . . 0.9300 no
C6 H6 . . 0.9300 no

loop_
_geom_hbond_atom_site_label_D
_geom_hbond_atom_site_label_H
_geom_hbond_atom_site_label_A
_geom_hbond_site_symmetry_A
_geom_hbond_distance_DH
_geom_hbond_distance_HA
_geom_hbond_distance_DA
_geom_hbond_angle_DHA
_geom_hbond_publ_flag
N1A H11A O12 . 0.95(2) 2.00(2) 2.868(2) 151.3(19) yes
N1A H12A O12 6_646 0.88(2) 2.15(2) 2.963(2) 153(2) yes
N2A H21A O1W . 0.96(3) 1.79(3) 2.752(2) 174(2) yes
N2A H22A O11 5_455 0.90(3) 2.17(3) 2.988(2) 151(2) yes
N3A H31A O2W 5_455 0.82(2) 2.27(3) 3.043(2) 157(2) yes
N3A H32A O12 . 0.89(2) 2.16(2) 2.947(2) 146.6(18) yes
O1W H11W O11 5_445 0.92 1.73 2.6542(14) 174 yes
O2W H21W O11 . 0.85 1.9300 2.7591(19) 162 yes
O2W H22W O2W 3_776 0.99 2.34 2.875(2) 113 no

loop_
_geom_torsion_atom_site_label_1
_geom_torsion_atom_site_label_2
_geom_torsion_atom_site_label_3
_geom_torsion_atom_site_label_4
_geom_torsion_site_symmetry_1
_geom_torsion_site_symmetry_2
_geom_torsion_site_symmetry_3
_geom_torsion_site_symmetry_4
_geom_torsion
_geom_torsion_publ_flag
C6 C1 C2 C6 . . . 7_656 0.4(2) no
C11 C1 C2 C6 . . . 7_656 -179.45(15) no
C2 C1 C6 C2 . . . 7_656 -0.4(2) no
C11 C1 C6 C2 . . . 7_656 179.45(15) no
C2 C1 C11 O11 . . . . 20.6(2) no
C2 C1 C11 O12 . . . . -159.86(15) no
C6 C1 C11 O11 . . . . -159.19(15) no
C6 C1 C11 O12 . . . . 20.3(2) no
C1 C2 C6 C1 . . 7_656 7_656 -0.4(3) no
